data_4101939
loop_
_publ_author_name
'Pradip Bag'
'Mikhail E. Itkis'
'Sushanta K. Pal'
'Bruno Donnadieu'
'Fook S. Tham'
'Hyunsoo Park'
'John A. Schlueter'
'Theo Siegrist'
'Robert C. Haddon'

_publ_section_title
;
 Resonating Valence Bond and \s-Charge Density Wave Phases in a
 Benzannulated Phenalenyl Radical
;
_journal_name_full 'Journal of the American Chemical Society'
_journal_page_first 2684
_journal_page_last 2694
_journal_paper_doi 10.1021/ja908768a
_journal_volume 132
_journal_year 2010
_chemical_formula_sum 'C48 H32 B N2 O2'
_chemical_formula_weight 679.57
_chemical_name_systematic
; 
 ? 
;
_space_group_IT_number 14
_symmetry_cell_setting monoclinic
_symmetry_space_group_name_Hall '-P 2ybc'
_symmetry_space_group_name_H-M 'P 1 21/c 1'
_atom_sites_solution_hydrogens geom
_atom_sites_solution_primary direct
_atom_sites_solution_secondary difmap
_audit_creation_method SHELXL-97
_cell_angle_alpha 90.00
_cell_angle_beta 98.9288(6)
_cell_angle_gamma 90.00
_cell_formula_units_Z 4
_cell_length_a 10.0893(4)
_cell_length_b 19.1848(7)
_cell_length_c 17.2652(6)
_cell_measurement_reflns_used 8542
_cell_measurement_temperature 115(2)
_cell_measurement_theta_max 31.42
_cell_measurement_theta_min 2.39
_cell_volume 3301.4(2)
_computing_cell_refinement 'Bruker SAINT'
_computing_data_collection 'Bruker APEX2'
_computing_data_reduction 'Bruker SAINT'
_computing_molecular_graphics 'Bruker SHELXTL'
_computing_publication_material 'Bruker SHELXTL'
_computing_structure_refinement 'SHELXL-97 (Sheldrick, 2008)'
_computing_structure_solution 'SHELXS-97 (Sheldrick, 2008)'
_diffrn_ambient_temperature 115(2)
_diffrn_measured_fraction_theta_full 1.000
_diffrn_measured_fraction_theta_max 1.000
_diffrn_measurement_device_type 'Bruker APEX-II CCD'
_diffrn_measurement_method '\f and \w scans'
_diffrn_radiation_monochromator graphite
_diffrn_radiation_source 'Normal-focus sealed tube'
_diffrn_radiation_type MoK\a
_diffrn_radiation_wavelength 0.71073
_diffrn_reflns_av_R_equivalents 0.0320
_diffrn_reflns_av_sigmaI/netI 0.0293
_diffrn_reflns_limit_h_max 13
_diffrn_reflns_limit_h_min -13
_diffrn_reflns_limit_k_max 25
_diffrn_reflns_limit_k_min -25
_diffrn_reflns_limit_l_max 23
_diffrn_reflns_limit_l_min -23
_diffrn_reflns_number 44488
_diffrn_reflns_theta_full 28.28
_diffrn_reflns_theta_max 28.28
_diffrn_reflns_theta_min 2.04
_exptl_absorpt_coefficient_mu 0.083
_exptl_absorpt_correction_T_max 0.9788
_exptl_absorpt_correction_T_min 0.9685
_exptl_absorpt_correction_type multi-scan
_exptl_absorpt_process_details 'Bruker SADABS'
_exptl_crystal_colour black
_exptl_crystal_density_diffrn 1.367
_exptl_crystal_density_meas ?
_exptl_crystal_density_method 'not measured'
_exptl_crystal_description 'prism frag'
_exptl_crystal_F_000 1420
_exptl_crystal_size_max 0.39
_exptl_crystal_size_mid 0.35
_exptl_crystal_size_min 0.26
_refine_diff_density_max 0.790
_refine_diff_density_min -0.248
_refine_diff_density_rms 0.106
_refine_ls_extinction_method none
_refine_ls_goodness_of_fit_ref 1.082
_refine_ls_hydrogen_treatment constr
_refine_ls_matrix_type full
_refine_ls_number_parameters 528
_refine_ls_number_reflns 8191
_refine_ls_number_restraints 151
_refine_ls_restrained_S_all 1.073
_refine_ls_R_factor_all 0.1023
_refine_ls_R_factor_gt 0.0794
_refine_ls_shift/su_max 0.000
_refine_ls_shift/su_mean 0.000
_refine_ls_structure_factor_coef Fsqd
_refine_ls_weighting_details 'calc w=1/[\s^2^(Fo^2^)+(0.1830P)^2^+0.0461P] where P=(Fo^2^+2Fc^2^)/3'
_refine_ls_weighting_scheme calc
_refine_ls_wR_factor_gt 0.2356
_refine_ls_wR_factor_ref 0.2682
_reflns_number_gt 5474
_reflns_number_total 8191
_reflns_threshold_expression >2sigma(I)
_cod_data_source_file ja908768a_si_004.cif
_cod_data_source_block rh158_115k-p21c
_cod_depositor_comments
;
The following automatic conversions were performed:

'_exptl_crystal_density_meas' value 'not measured' was changed to '?'
- the value is perceived as not measured.

Automatic conversion script
Id: cif_fix_values 3008 2015-01-20 13:52:24Z robertas 
;
_cod_database_code 4101939

loop_
_symmetry_equiv_pos_as_xyz
'x, y, z'
'-x, y+1/2, -z+1/2'
'-x, -y, -z'
'x, -y-1/2, z-1/2'

loop_
_atom_site_label
_atom_site_type_symbol
_atom_site_fract_x
_atom_site_fract_y
_atom_site_fract_z
_atom_site_U_iso_or_equiv
_atom_site_adp_type
_atom_site_occupancy
_atom_site_symmetry_multiplicity
_atom_site_calc_flag
_atom_site_refinement_flags
_atom_site_disorder_assembly
_atom_site_disorder_group
B1 B 0.00280(15) 0.64675(11) 0.25468(9) 0.0181(4) Uani 1 1 d . . .
O1 O 0.09589(11) 0.69229(6) 0.22196(6) 0.0213(3) Uani 1 1 d . B .
C1 C 0.16468(18) 0.69891(9) -0.09223(10) 0.0274(4) Uani 1 1 d . . .
H1 H 0.2230 0.7321 -0.1100 0.033 Uiso 1 1 calc R . .
C2 C 0.09322(19) 0.65387(10) -0.14554(10) 0.0297(4) Uani 1 1 d . B .
H2 H 0.1013 0.6570 -0.1995 0.036 Uiso 1 1 calc R . .
C3 C 0.0094(2) 0.60399(9) -0.12028(11) 0.0304(4) Uani 1 1 d . . .
H3 H -0.0263 0.5686 -0.1560 0.036 Uiso 1 1 calc R A 1
C3A C -0.0230(8) 0.6035(5) -0.0488(6) 0.0256(16) Uani 0.483(9) 1 d PU B 1
C4 C -0.1138(5) 0.5572(3) -0.0225(2) 0.0273(13) Uani 0.483(9) 1 d PU B 1
H4 H -0.1652 0.5268 -0.0589 0.033 Uiso 0.483(9) 1 calc PR B 1
C5 C -0.1296(13) 0.5551(7) 0.0543(6) 0.026(2) Uani 0.483(9) 1 d PU B 1
H5 H -0.1952 0.5240 0.0684 0.032 Uiso 0.483(9) 1 calc PR B 1
C3AD C 0.0123(6) 0.5955(4) -0.0358(4) 0.0131(10) Uani 0.517(9) 1 d PDU B 2
C4D C -0.0532(3) 0.53167(15) -0.00564(17) 0.0120(10) Uani 0.517(9) 1 d PDU . 2
H4D H -0.1301 0.5175 -0.0463 0.014 Uiso 0.517(9) 1 calc PR B 2
C5D C -0.1069(11) 0.5450(5) 0.0696(5) 0.0159(13) Uani 0.517(9) 1 d PDU B 2
H5D H -0.1775 0.5172 0.0835 0.019 Uiso 0.517(9) 1 calc PR B 2
C6 C -0.05373(16) 0.59690(8) 0.11687(10) 0.0212(4) Uani 1 1 d D . .
C6A C 0.04383(17) 0.64501(8) 0.09336(10) 0.0230(4) Uani 1 1 d . B .
C7 C 0.11147(15) 0.69156(8) 0.14658(9) 0.0189(3) Uani 1 1 d . . .
C7A C 0.20531(16) 0.74100(8) 0.12371(9) 0.0199(3) Uani 1 1 d . B .
C8 C 0.27740(16) 0.78659(8) 0.17936(10) 0.0230(4) Uani 1 1 d . . .
H8 H 0.2614 0.7857 0.2321 0.028 Uiso 1 1 calc R B .
C9 C 0.37033(18) 0.83220(9) 0.15798(11) 0.0284(4) Uani 1 1 d . B .
H9 H 0.4174 0.8630 0.1957 0.034 Uiso 1 1 calc R . .
C10 C 0.39554(19) 0.83317(10) 0.08053(11) 0.0321(4) Uani 1 1 d . . .
H10 H 0.4617 0.8636 0.0660 0.039 Uiso 1 1 calc R B .
C11 C 0.32460(19) 0.79005(9) 0.02532(11) 0.0291(4) Uani 1 1 d . B .
H11 H 0.3415 0.7918 -0.0273 0.035 Uiso 1 1 calc R . .
C11A C 0.22741(16) 0.74330(8) 0.04502(10) 0.0219(4) Uani 1 1 d . . .
C11B C 0.15284(17) 0.69657(8) -0.01246(10) 0.0224(4) Uani 1 1 d . B .
C11C C 0.06538(18) 0.64706(9) 0.01284(10) 0.0249(4) Uani 1 1 d D . .
N1 N -0.07859(12) 0.60174(7) 0.19254(8) 0.0198(3) Uani 1 1 d . B .
C12 C -0.17412(16) 0.55264(8) 0.21860(10) 0.0226(4) Uani 1 1 d . . .
H12A H -0.1675 0.5560 0.2763 0.027 Uiso 1 1 calc R B .
H12B H -0.1482 0.5047 0.2060 0.027 Uiso 1 1 calc R . .
C13 C -0.31864(15) 0.56471(9) 0.18195(10) 0.0219(4) Uani 1 1 d . B .
C14 C -0.40003(19) 0.50951(10) 0.15161(15) 0.0429(6) Uani 1 1 d . . .
H14 H -0.3650 0.4634 0.1543 0.051 Uiso 1 1 calc R B .
C15 C -0.5324(2) 0.52127(11) 0.11726(17) 0.0517(7) Uani 1 1 d . B .
H15 H -0.5871 0.4833 0.0964 0.062 Uiso 1 1 calc R . .
C16 C -0.58448(18) 0.58810(10) 0.11345(13) 0.0358(5) Uani 1 1 d . . .
H16 H -0.6749 0.5962 0.0904 0.043 Uiso 1 1 calc R B .
C17 C -0.50380(18) 0.64289(10) 0.14339(11) 0.0303(4) Uani 1 1 d . B .
H17 H -0.5389 0.6889 0.1408 0.036 Uiso 1 1 calc R . .
C18 C -0.37195(17) 0.63119(9) 0.17723(10) 0.0251(4) Uani 1 1 d . . .
H18 H -0.3175 0.6694 0.1975 0.030 Uiso 1 1 calc R B .
O21 O -0.08931(11) 0.69309(6) 0.29004(7) 0.0216(3) Uani 1 1 d . D .
C21 C -0.15828(19) 0.69784(9) 0.60402(10) 0.0289(4) Uani 1 1 d . . .
H21 H -0.2190 0.7298 0.6217 0.035 Uiso 1 1 calc R . .
C22 C -0.08732(19) 0.65253(10) 0.65697(10) 0.0315(4) Uani 1 1 d . D .
H22 H -0.0997 0.6536 0.7104 0.038 Uiso 1 1 calc R . .
C23 C 0.00164(19) 0.60555(9) 0.63292(10) 0.0284(4) Uani 1 1 d . . .
H23 H 0.0471 0.5732 0.6695 0.034 Uiso 1 1 calc R C 1
C23A C 0.0251(3) 0.60507(13) 0.55657(15) 0.0185(5) Uani 0.820(7) 1 d PU D 1
C24 C 0.1158(2) 0.55717(11) 0.52970(12) 0.0186(5) Uani 0.820(7) 1 d PU D 1
H24 H 0.1642 0.5259 0.5663 0.022 Uiso 0.820(7) 1 calc PR D 1
C25 C 0.1357(4) 0.55440(19) 0.4537(2) 0.0180(8) Uani 0.820(7) 1 d PU D 1
H25 H 0.1982 0.5218 0.4390 0.022 Uiso 0.820(7) 1 calc PR D 1
C23D C -0.0050(14) 0.5943(6) 0.5432(8) 0.0185(5) Uani 0.180(7) 1 d PDU D 2
C24D C 0.0555(8) 0.5307(4) 0.5090(6) 0.035(3) Uani 0.180(7) 1 d PDU . 2
H24D H 0.1293 0.5129 0.5495 0.042 Uiso 0.180(7) 1 calc PR D 2
C25D C 0.113(2) 0.5444(9) 0.4368(10) 0.029(5) Uani 0.180(7) 1 d PDU D 2
H25D H 0.1813 0.5156 0.4212 0.035 Uiso 0.180(7) 1 calc PR D 2
C26 C 0.06394(15) 0.59999(8) 0.39465(9) 0.0191(3) Uani 1 1 d D . .
C26A C -0.03048(15) 0.64812(8) 0.41953(9) 0.0202(4) Uani 1 1 d . D .
C27 C -0.10244(15) 0.69347(8) 0.36526(9) 0.0178(3) Uani 1 1 d . . .
C27A C -0.19622(16) 0.74268(8) 0.38842(10) 0.0201(3) Uani 1 1 d . D .
C28 C -0.26944(16) 0.78763(8) 0.33247(10) 0.0232(4) Uani 1 1 d . . .
H28 H -0.2546 0.7862 0.2795 0.028 Uiso 1 1 calc R D .
C29 C -0.36197(19) 0.83341(9) 0.35414(11) 0.0309(4) Uani 1 1 d . D .
H29 H -0.4103 0.8637 0.3164 0.037 Uiso 1 1 calc R . .
C30 C -0.3848(2) 0.83517(10) 0.43200(12) 0.0371(5) Uani 1 1 d . . .
H30 H -0.4500 0.8661 0.4468 0.045 Uiso 1 1 calc R D .
C31 C -0.3131(2) 0.79228(10) 0.48731(11) 0.0340(4) Uani 1 1 d . D .
H31 H -0.3286 0.7948 0.5401 0.041 Uiso 1 1 calc R . .
C31A C -0.21757(17) 0.74495(9) 0.46748(10) 0.0233(4) Uani 1 1 d . . .
C31B C -0.14306(17) 0.69802(8) 0.52473(10) 0.0226(4) Uani 1 1 d . D .
C31C C -0.05137(16) 0.65018(8) 0.49997(9) 0.0206(4) Uani 1 1 d D . .
N21 N 0.08381(13) 0.60110(7) 0.31916(8) 0.0205(3) Uani 1 1 d . D .
C32 C 0.17981(16) 0.55205(8) 0.29239(10) 0.0231(4) Uani 1 1 d . . .
H32A H 0.1723 0.5555 0.2347 0.028 Uiso 1 1 calc R D .
H32B H 0.1546 0.5040 0.3051 0.028 Uiso 1 1 calc R . .
C33 C 0.32478(16) 0.56455(9) 0.32847(10) 0.0229(4) Uani 1 1 d . D .
C34 C 0.40642(19) 0.50946(10) 0.35820(16) 0.0448(6) Uani 1 1 d . . .
H34 H 0.3717 0.4633 0.3552 0.054 Uiso 1 1 calc R D .
C35 C 0.5386(2) 0.52128(11) 0.39234(17) 0.0540(7) Uani 1 1 d . D .
H35 H 0.5935 0.4832 0.4127 0.065 Uiso 1 1 calc R . .
C36 C 0.59045(18) 0.58789(10) 0.39676(13) 0.0358(5) Uani 1 1 d . . .
H36 H 0.6808 0.5960 0.4200 0.043 Uiso 1 1 calc R D .
C37 C 0.50955(17) 0.64287(10) 0.36693(11) 0.0300(4) Uani 1 1 d . D .
H37 H 0.5445 0.6889 0.3699 0.036 Uiso 1 1 calc R . .
C38 C 0.37779(17) 0.63113(9) 0.33281(10) 0.0253(4) Uani 1 1 d . . .
H38 H 0.3233 0.6692 0.3122 0.030 Uiso 1 1 calc R D .

loop_
_atom_site_aniso_label
_atom_site_aniso_U_11
_atom_site_aniso_U_22
_atom_site_aniso_U_33
_atom_site_aniso_U_23
_atom_site_aniso_U_13
_atom_site_aniso_U_12
B1 0.0156(8) 0.0222(9) 0.0170(8) 0.0001(6) 0.0037(7) 0.0009(6)
O1 0.0196(6) 0.0232(6) 0.0221(6) -0.0028(4) 0.0059(4) -0.0031(4)
C1 0.0323(9) 0.0255(9) 0.0253(9) 0.0059(7) 0.0074(7) 0.0007(7)
C2 0.0366(10) 0.0299(9) 0.0232(8) 0.0051(7) 0.0066(7) 0.0047(8)
C3 0.0406(10) 0.0241(9) 0.0283(9) -0.0052(7) 0.0110(8) 0.0008(8)
C3A 0.019(4) 0.030(3) 0.025(3) -0.009(2) -0.004(2) 0.003(3)
C4 0.026(2) 0.025(2) 0.029(2) -0.0078(16) -0.0033(17) 0.0006(19)
C5 0.031(4) 0.019(4) 0.029(4) 0.003(3) 0.004(3) -0.002(3)
C3AD 0.011(3) 0.017(2) 0.011(2) 0.0000(15) -0.0006(19) 0.001(2)
C4D 0.0129(19) 0.0106(16) 0.0116(13) -0.0014(11) -0.0009(11) 0.0012(14)
C5D 0.025(3) 0.011(3) 0.013(3) 0.000(2) 0.007(2) 0.001(2)
C6 0.0192(8) 0.0212(8) 0.0246(8) -0.0057(6) 0.0079(6) -0.0012(6)
C6A 0.0265(8) 0.0191(8) 0.0261(8) -0.0059(6) 0.0128(7) -0.0021(6)
C7 0.0184(8) 0.0181(8) 0.0213(8) -0.0024(6) 0.0067(6) 0.0024(6)
C7A 0.0176(7) 0.0165(8) 0.0262(8) -0.0008(6) 0.0051(6) 0.0017(6)
C8 0.0219(8) 0.0208(8) 0.0264(8) -0.0010(6) 0.0042(6) 0.0003(6)
C9 0.0276(9) 0.0211(9) 0.0356(10) -0.0001(7) 0.0021(7) -0.0037(7)
C10 0.0325(10) 0.0264(9) 0.0387(10) 0.0029(7) 0.0096(8) -0.0093(7)
C11 0.0333(10) 0.0245(9) 0.0313(9) 0.0026(7) 0.0108(7) -0.0045(7)
C11A 0.0229(8) 0.0182(8) 0.0256(8) 0.0017(6) 0.0070(6) 0.0031(6)
C11B 0.0240(8) 0.0181(8) 0.0261(8) 0.0005(6) 0.0076(7) 0.0025(6)
C11C 0.0322(9) 0.0206(8) 0.0249(8) -0.0051(6) 0.0137(7) -0.0015(7)
N1 0.0142(6) 0.0224(7) 0.0231(7) 0.0020(5) 0.0041(5) -0.0016(5)
C12 0.0172(8) 0.0229(8) 0.0280(8) 0.0045(6) 0.0047(6) -0.0017(6)
C13 0.0149(7) 0.0230(8) 0.0285(8) 0.0034(6) 0.0062(6) 0.0000(6)
C14 0.0225(9) 0.0214(9) 0.0817(17) 0.0001(9) -0.0017(10) -0.0008(7)
C15 0.0253(10) 0.0284(11) 0.096(2) -0.0013(11) -0.0068(11) -0.0040(8)
C16 0.0173(8) 0.0345(11) 0.0549(13) 0.0042(9) 0.0033(8) 0.0030(7)
C17 0.0243(9) 0.0264(9) 0.0414(10) 0.0035(7) 0.0086(8) 0.0064(7)
C18 0.0226(8) 0.0229(8) 0.0303(9) -0.0002(6) 0.0055(7) 0.0013(6)
O21 0.0190(6) 0.0237(6) 0.0229(6) 0.0028(4) 0.0060(4) 0.0043(4)
C21 0.0327(10) 0.0306(10) 0.0241(9) -0.0028(7) 0.0065(7) 0.0019(7)
C22 0.0383(10) 0.0351(10) 0.0217(8) 0.0006(7) 0.0060(7) -0.0025(8)
C23 0.0332(9) 0.0269(9) 0.0247(9) 0.0066(7) 0.0034(7) -0.0008(7)
C23A 0.0172(13) 0.0197(11) 0.0171(11) 0.0010(8) -0.0024(8) -0.0089(8)
C24 0.0164(10) 0.0181(10) 0.0186(10) 0.0040(7) -0.0054(7) -0.0033(7)
C25 0.0147(13) 0.0161(13) 0.0221(15) 0.0010(12) -0.0011(11) -0.0015(10)
C23D 0.0172(13) 0.0197(11) 0.0171(11) 0.0010(8) -0.0024(8) -0.0089(8)
C24D 0.037(7) 0.037(6) 0.033(6) 0.015(5) 0.010(5) 0.015(5)
C25D 0.029(9) 0.029(8) 0.031(8) -0.006(6) 0.008(7) -0.003(6)
C26 0.0149(7) 0.0192(8) 0.0235(8) 0.0036(6) 0.0037(6) -0.0016(6)
C26A 0.0180(7) 0.0200(8) 0.0234(8) 0.0033(6) 0.0057(6) -0.0011(6)
C27 0.0161(7) 0.0196(8) 0.0188(7) 0.0017(6) 0.0057(6) -0.0021(6)
C27A 0.0187(8) 0.0175(8) 0.0246(8) 0.0007(6) 0.0046(6) -0.0013(6)
C28 0.0223(8) 0.0210(8) 0.0266(8) 0.0022(6) 0.0045(6) 0.0030(6)
C29 0.0319(10) 0.0250(9) 0.0358(10) 0.0033(7) 0.0055(8) 0.0090(7)
C30 0.0424(11) 0.0330(10) 0.0387(11) 0.0014(8) 0.0147(9) 0.0178(8)
C31 0.0405(11) 0.0340(10) 0.0307(9) 0.0008(8) 0.0151(8) 0.0113(8)
C31A 0.0236(8) 0.0219(8) 0.0252(8) 0.0003(6) 0.0067(7) 0.0005(6)
C31B 0.0237(8) 0.0213(8) 0.0237(8) 0.0001(6) 0.0062(6) -0.0027(6)
C31C 0.0202(8) 0.0198(8) 0.0225(8) 0.0036(6) 0.0051(6) -0.0027(6)
N21 0.0140(6) 0.0212(7) 0.0261(7) -0.0017(5) 0.0029(5) 0.0018(5)
C32 0.0162(8) 0.0218(8) 0.0311(9) -0.0041(6) 0.0029(6) 0.0029(6)
C33 0.0160(7) 0.0219(8) 0.0315(9) -0.0027(6) 0.0055(6) 0.0014(6)
C34 0.0221(9) 0.0217(9) 0.0870(17) 0.0021(10) -0.0024(10) 0.0030(7)
C35 0.0225(10) 0.0298(11) 0.103(2) 0.0054(11) -0.0098(11) 0.0066(8)
C36 0.0162(8) 0.0346(11) 0.0548(12) -0.0002(9) 0.0004(8) -0.0019(7)
C37 0.0220(8) 0.0279(9) 0.0406(10) -0.0025(7) 0.0068(7) -0.0051(7)
C38 0.0217(8) 0.0243(8) 0.0296(9) 0.0017(6) 0.0036(7) 0.0001(6)

loop_
_atom_type_symbol
_atom_type_description
_atom_type_scat_dispersion_real
_atom_type_scat_dispersion_imag
_atom_type_scat_source
C C 0.0033 0.0016 'International Tables Vol C Tables 4.2.6.8 and 6.1.1.4'
H H 0.0000 0.0000 'International Tables Vol C Tables 4.2.6.8 and 6.1.1.4'
B B 0.0013 0.0007 'International Tables Vol C Tables 4.2.6.8 and 6.1.1.4'
N N 0.0061 0.0033 'International Tables Vol C Tables 4.2.6.8 and 6.1.1.4'
O O 0.0106 0.0060 'International Tables Vol C Tables 4.2.6.8 and 6.1.1.4'

loop_
_geom_angle_atom_site_label_1
_geom_angle_atom_site_label_2
_geom_angle_atom_site_label_3
_geom_angle
_geom_angle_site_symmetry_1
_geom_angle_site_symmetry_3
_geom_angle_publ_flag
O1 B1 O21 106.41(14) . . ?
O1 B1 N1 112.19(12) . . ?
O21 B1 N1 109.11(11) . . ?
O1 B1 N21 108.53(11) . . ?
O21 B1 N21 109.74(11) . . ?
N1 B1 N21 110.77(15) . . ?
C7 O1 B1 123.46(12) . . ?
C2 C1 C11B 121.30(16) . . ?
C2 C1 H1 119.3 . . ?
C11B C1 H1 119.3 . . ?
C1 C2 C3 120.09(16) . . ?
C1 C2 H2 120.0 . . ?
C3 C2 H2 120.0 . . ?
C3A C3 C2 123.2(4) . . ?
C3A C3 C3AD 16.3(4) . . ?
C2 C3 C3AD 118.0(3) . . ?
C3A C3 H3 118.4 . . ?
C2 C3 H3 118.4 . . ?
C3AD C3 H3 121.0 . . ?
C3 C3A C4 125.1(7) . . ?
C3 C3A C11C 116.3(7) . . ?
C4 C3A C11C 117.5(7) . . ?
C5 C4 C3A 121.1(8) . . ?
C5 C4 H4 119.5 . . ?
C3A C4 H4 119.5 . . ?
C4 C5 C6 125.2(10) . . ?
C4 C5 H5 117.4 . . ?
C6 C5 H5 117.4 . . ?
C11C C3AD C3 118.9(5) . . ?
C11C C3AD C4D 121.8(5) . . ?
C3 C3AD C4D 119.2(5) . . ?
C5D C4D C3AD 113.1(6) . . ?
C5D C4D C4D 110.2(4) . 3_565 ?
C3AD C4D C4D 109.3(3) . 3_565 ?
C5D C4D H4D 108.0 . . ?
C3AD C4D H4D 108.0 . . ?
C4D C4D H4D 108.0 3_565 . ?
C6 C5D C4D 119.1(8) . . ?
C6 C5D H5D 120.5 . . ?
C4D C5D H5D 120.5 . . ?
C5D C6 N1 120.9(4) . . ?
C5D C6 C6A 121.7(5) . . ?
N1 C6 C6A 117.09(14) . . ?
C5D C6 C5 14.6(6) . . ?
N1 C6 C5 126.1(5) . . ?
C6A C6 C5 116.2(5) . . ?
C7 C6A C11C 119.38(15) . . ?
C7 C6A C6 120.70(15) . . ?
C11C C6A C6 119.83(15) . . ?
O1 C7 C6A 122.27(14) . . ?
O1 C7 C7A 116.29(13) . . ?
C6A C7 C7A 121.43(14) . . ?
C11A C7A C8 119.56(14) . . ?
C11A C7A C7 119.61(14) . . ?
C8 C7A C7 120.83(15) . . ?
C9 C8 C7A 120.77(16) . . ?
C9 C8 H8 119.6 . . ?
C7A C8 H8 119.6 . . ?
C8 C9 C10 119.86(16) . . ?
C8 C9 H9 120.1 . . ?
C10 C9 H9 120.1 . . ?
C11 C10 C9 120.12(16) . . ?
C11 C10 H10 119.9 . . ?
C9 C10 H10 119.9 . . ?
C10 C11 C11A 121.48(16) . . ?
C10 C11 H11 119.3 . . ?
C11A C11 H11 119.3 . . ?
C11 C11A C7A 118.17(15) . . ?
C11 C11A C11B 122.18(15) . . ?
C7A C11A C11B 119.63(14) . . ?
C1 C11B C11C 118.58(15) . . ?
C1 C11B C11A 122.40(15) . . ?
C11C C11B C11A 119.02(15) . . ?
C3AD C11C C11B 120.4(3) . . ?
C3AD C11C C6A 118.4(3) . . ?
C11B C11C C6A 120.82(15) . . ?
C3AD C11C C3A 15.2(4) . . ?
C11B C11C C3A 118.6(4) . . ?
C6A C11C C3A 119.9(4) . . ?
C6 N1 C12 118.34(13) . . ?
C6 N1 B1 123.63(12) . . ?
C12 N1 B1 117.27(12) . . ?
N1 C12 C13 114.16(13) . . ?
N1 C12 H12A 108.7 . . ?
C13 C12 H12A 108.7 . . ?
N1 C12 H12B 108.7 . . ?
C13 C12 H12B 108.7 . . ?
H12A C12 H12B 107.6 . . ?
C18 C13 C14 118.60(15) . . ?
C18 C13 C12 120.43(15) . . ?
C14 C13 C12 120.96(15) . . ?
C13 C14 C15 120.51(18) . . ?
C13 C14 H14 119.7 . . ?
C15 C14 H14 119.7 . . ?
C16 C15 C14 120.14(19) . . ?
C16 C15 H15 119.9 . . ?
C14 C15 H15 119.9 . . ?
C17 C16 C15 119.39(17) . . ?
C17 C16 H16 120.3 . . ?
C15 C16 H16 120.3 . . ?
C16 C17 C18 120.43(17) . . ?
C16 C17 H17 119.8 . . ?
C18 C17 H17 119.8 . . ?
C13 C18 C17 120.92(16) . . ?
C13 C18 H18 119.5 . . ?
C17 C18 H18 119.5 . . ?
C27 O21 B1 124.78(12) . . ?
C22 C21 C31B 121.67(17) . . ?
C22 C21 H21 119.2 . . ?
C31B C21 H21 119.2 . . ?
C21 C22 C23 120.47(16) . . ?
C21 C22 H22 119.8 . . ?
C23 C22 H22 119.8 . . ?
C23A C23 C22 120.64(18) . . ?
C23A C23 C23D 14.4(5) . . ?
C22 C23 C23D 117.4(5) . . ?
C23A C23 H23 119.7 . . ?
C22 C23 H23 119.7 . . ?
C23D C23 H23 120.9 . . ?
C23 C23A C24 122.1(2) . . ?
C23 C23A C31C 119.6(2) . . ?
C24 C23A C31C 118.1(2) . . ?
C25 C24 C23A 122.6(2) . . ?
C25 C24 H24 118.7 . . ?
C23A C24 H24 118.7 . . ?
C24 C25 C26 121.5(3) . . ?
C24 C25 H25 119.2 . . ?
C26 C25 H25 119.2 . . ?
C31C C23D C24D 123.2(10) . . ?
C31C C23D C23 113.5(9) . . ?
C24D C23D C23 122.6(8) . . ?
C25D C24D C23D 114.7(10) . . ?
C25D C24D C24D 108.6(12) . 3_566 ?
C23D C24D C24D 110.5(10) . 3_566 ?
C25D C24D H24D 107.6 . . ?
C23D C24D H24D 107.6 . . ?
C24D C24D H24D 107.6 3_566 . ?
C26 C25D C24D 115.8(14) . . ?
C26 C25D H25D 122.1 . . ?
C24D C25D H25D 122.1 . . ?
C25D C26 N21 116.0(8) . . ?
C25D C26 C26A 123.7(8) . . ?
N21 C26 C26A 118.86(14) . . ?
C25D C26 C25 15.5(9) . . ?
N21 C26 C25 123.8(2) . . ?
C26A C26 C25 117.3(2) . . ?
C27 C26A C31C 119.49(14) . . ?
C27 C26A C26 119.90(14) . . ?
C31C C26A C26 120.61(14) . . ?
O21 C27 C26A 122.22(14) . . ?
O21 C27 C27A 116.52(13) . . ?
C26A C27 C27A 121.25(14) . . ?
C28 C27A C31A 119.89(14) . . ?
C28 C27A C27 120.48(14) . . ?
C31A C27A C27 119.61(14) . . ?
C29 C28 C27A 120.54(16) . . ?
C29 C28 H28 119.7 . . ?
C27A C28 H28 119.7 . . ?
C28 C29 C30 119.78(16) . . ?
C28 C29 H29 120.1 . . ?
C30 C29 H29 120.1 . . ?
C31 C30 C29 120.32(16) . . ?
C31 C30 H30 119.8 . . ?
C29 C30 H30 119.8 . . ?
C30 C31 C31A 121.55(17) . . ?
C30 C31 H31 119.2 . . ?
C31A C31 H31 119.2 . . ?
C31 C31A C27A 117.90(15) . . ?
C31 C31A C31B 122.37(16) . . ?
C27A C31A C31B 119.71(14) . . ?
C21 C31B C31C 118.00(15) . . ?
C21 C31B C31A 122.76(15) . . ?
C31C C31B C31A 119.24(15) . . ?
C23D C31C C31B 122.4(6) . . ?
C23D C31C C23A 16.4(5) . . ?
C31B C31C C23A 119.49(17) . . ?
C23D C31C C26A 115.0(6) . . ?
C31B C31C C26A 120.69(14) . . ?
C23A C31C C26A 119.78(17) . . ?
C26 N21 C32 119.72(13) . . ?
C26 N21 B1 124.27(12) . . ?
C32 N21 B1 115.78(13) . . ?
N21 C32 C33 114.11(13) . . ?
N21 C32 H32A 108.7 . . ?
C33 C32 H32A 108.7 . . ?
N21 C32 H32B 108.7 . . ?
C33 C32 H32B 108.7 . . ?
H32A C32 H32B 107.6 . . ?
C38 C33 C34 118.75(16) . . ?
C38 C33 C32 120.57(15) . . ?
C34 C33 C32 120.69(15) . . ?
C33 C34 C35 120.50(18) . . ?
C33 C34 H34 119.7 . . ?
C35 C34 H34 119.7 . . ?
C36 C35 C34 120.34(19) . . ?
C36 C35 H35 119.8 . . ?
C34 C35 H35 119.8 . . ?
C35 C36 C37 119.31(17) . . ?
C35 C36 H36 120.3 . . ?
C37 C36 H36 120.3 . . ?
C36 C37 C38 120.38(17) . . ?
C36 C37 H37 119.8 . . ?
C38 C37 H37 119.8 . . ?
C33 C38 C37 120.71(16) . . ?
C33 C38 H38 119.6 . . ?
C37 C38 H38 119.6 . . ?

loop_
_geom_bond_atom_site_label_1
_geom_bond_atom_site_label_2
_geom_bond_distance
_geom_bond_site_symmetry_2
_geom_bond_publ_flag
B1 O1 1.459(2) . ?
B1 O21 1.4842(19) . ?
B1 N1 1.516(2) . ?
B1 N21 1.547(2) . ?
O1 C7 1.3349(18) . ?
C1 C2 1.381(2) . ?
C1 C11B 1.401(2) . ?
C1 H1 0.9500 . ?
C2 C3 1.391(3) . ?
C2 H2 0.9500 . ?
C3 C3A 1.325(10) . ?
C3 C3AD 1.463(8) . ?
C3 H3 0.9500 . ?
C3A C4 1.401(11) . ?
C3A C11C 1.527(9) . ?
C4 C5 1.359(12) . ?
C4 H4 0.9500 . ?
C5 C6 1.463(13) . ?
C5 H5 0.9500 . ?
C3AD C11C 1.353(8) . ?
C3AD C4D 1.522(8) . ?
C4D C5D 1.505(10) . ?
C4D C4D 1.614(7) 3_565 ?
C4D H4D 1.0000 . ?
C5D C6 1.345(11) . ?
C5D H5D 0.9500 . ?
C6 N1 1.371(2) . ?
C6 C6A 1.452(2) . ?
C6A C7 1.383(2) . ?
C6A C11C 1.441(2) . ?
C7 C7A 1.438(2) . ?
C7A C11A 1.411(2) . ?
C7A C8 1.414(2) . ?
C8 C9 1.374(2) . ?
C8 H8 0.9500 . ?
C9 C10 1.400(2) . ?
C9 H9 0.9500 . ?
C10 C11 1.376(3) . ?
C10 H10 0.9500 . ?
C11 C11A 1.409(2) . ?
C11 H11 0.9500 . ?
C11A C11B 1.457(2) . ?
C11B C11C 1.411(2) . ?
N1 C12 1.4674(19) . ?
C12 C13 1.515(2) . ?
C12 H12A 0.9900 . ?
C12 H12B 0.9900 . ?
C13 C18 1.382(2) . ?
C13 C14 1.392(2) . ?
C14 C15 1.393(3) . ?
C14 H14 0.9500 . ?
C15 C16 1.383(3) . ?
C15 H15 0.9500 . ?
C16 C17 1.380(3) . ?
C16 H16 0.9500 . ?
C17 C18 1.386(2) . ?
C17 H17 0.9500 . ?
C18 H18 0.9500 . ?
O21 C27 1.3257(18) . ?
C21 C22 1.379(2) . ?
C21 C31B 1.401(2) . ?
C21 H21 0.9500 . ?
C22 C23 1.381(3) . ?
C22 H22 0.9500 . ?
C23 C23A 1.375(3) . ?
C23 C23D 1.555(14) . ?
C23 H23 0.9500 . ?
C23A C24 1.424(3) . ?
C23A C31C 1.437(3) . ?
C24 C25 1.359(4) . ?
C24 H24 0.9500 . ?
C25 C26 1.450(4) . ?
C25 H25 0.9500 . ?
C23D C31C 1.348(10) . ?
C23D C24D 1.524(14) . ?
C24D C25D 1.480(18) . ?
C24D C24D 1.622(10) 3_566 ?
C24D H24D 1.0000 . ?
C25D C26 1.343(14) . ?
C25D H25D 0.9500 . ?
C26 N21 1.349(2) . ?
C26 C26A 1.439(2) . ?
C26A C27 1.397(2) . ?
C26A C31C 1.437(2) . ?
C27 C27A 1.437(2) . ?
C27A C28 1.415(2) . ?
C27A C31A 1.415(2) . ?
C28 C29 1.375(2) . ?
C28 H28 0.9500 . ?
C29 C30 1.399(2) . ?
C29 H29 0.9500 . ?
C30 C31 1.378(3) . ?
C30 H30 0.9500 . ?
C31 C31A 1.405(2) . ?
C31 H31 0.9500 . ?
C31A C31B 1.457(2) . ?
C31B C31C 1.415(2) . ?
N21 C32 1.4752(19) . ?
C32 C33 1.517(2) . ?
C32 H32A 0.9900 . ?
C32 H32B 0.9900 . ?
C33 C38 1.382(2) . ?
C33 C34 1.388(2) . ?
C34 C35 1.391(3) . ?
C34 H34 0.9500 . ?
C35 C36 1.378(3) . ?
C35 H35 0.9500 . ?
C36 C37 1.383(3) . ?
C36 H36 0.9500 . ?
C37 C38 1.386(2) . ?
C37 H37 0.9500 . ?
C38 H38 0.9500 . ?

loop_
_geom_torsion_atom_site_label_1
_geom_torsion_atom_site_label_2
_geom_torsion_atom_site_label_3
_geom_torsion_atom_site_label_4
_geom_torsion
_geom_torsion_site_symmetry_1
_geom_torsion_site_symmetry_2
_geom_torsion_site_symmetry_3
_geom_torsion_site_symmetry_4
_geom_torsion_publ_flag
O21 B1 O1 C7 -122.29(14) . . . . ?
N1 B1 O1 C7 -3.0(2) . . . . ?
N21 B1 O1 C7 119.67(14) . . . . ?
C11B C1 C2 C3 -1.3(3) . . . . ?
C1 C2 C3 C3A 10.8(5) . . . . ?
C1 C2 C3 C3AD -7.2(4) . . . . ?
C2 C3 C3A C4 175.5(4) . . . . ?
C3AD C3 C3A C4 -108(3) . . . . ?
C2 C3 C3A C11C -16.8(8) . . . . ?
C3AD C3 C3A C11C 60(2) . . . . ?
C3 C3A C4 C5 172.4(7) . . . . ?
C11C C3A C4 C5 4.9(9) . . . . ?
C3A C4 C5 C6 -2.5(12) . . . . ?
C3A C3 C3AD C11C -95(3) . . . . ?
C2 C3 C3AD C11C 17.8(6) . . . . ?
C3A C3 C3AD C4D 81(2) . . . . ?
C2 C3 C3AD C4D -166.5(3) . . . . ?
C11C C3AD C4D C5D 25.4(7) . . . . ?
C3 C3AD C4D C5D -150.1(5) . . . . ?
C11C C3AD C4D C4D -97.8(5) . . . 3_565 ?
C3 C3AD C4D C4D 86.7(5) . . . 3_565 ?
C3AD C4D C5D C6 -24.3(7) . . . . ?
C4D C4D C5D C6 98.4(6) 3_565 . . . ?
C4D C5D C6 N1 -166.1(4) . . . . ?
C4D C5D C6 C6A 6.7(8) . . . . ?
C4D C5D C6 C5 79(4) . . . . ?
C4 C5 C6 C5D -114(4) . . . . ?
C4 C5 C6 N1 171.8(6) . . . . ?
C4 C5 C6 C6A 1.2(11) . . . . ?
C5D C6 C6A C7 -170.7(4) . . . . ?
N1 C6 C6A C7 2.4(2) . . . . ?
C5 C6 C6A C7 173.8(5) . . . . ?
C5D C6 C6A C11C 12.7(5) . . . . ?
N1 C6 C6A C11C -174.24(14) . . . . ?
C5 C6 C6A C11C -2.8(5) . . . . ?
B1 O1 C7 C6A -2.8(2) . . . . ?
B1 O1 C7 C7A 178.63(13) . . . . ?
C11C C6A C7 O1 -179.98(14) . . . . ?
C6 C6A C7 O1 3.4(2) . . . . ?
C11C C6A C7 C7A -1.4(2) . . . . ?
C6 C6A C7 C7A -178.05(14) . . . . ?
O1 C7 C7A C11A 179.89(13) . . . . ?
C6A C7 C7A C11A 1.3(2) . . . . ?
O1 C7 C7A C8 0.9(2) . . . . ?
C6A C7 C7A C8 -177.68(15) . . . . ?
C11A C7A C8 C9 -1.2(2) . . . . ?
C7 C7A C8 C9 177.80(14) . . . . ?
C7A C8 C9 C10 -0.8(3) . . . . ?
C8 C9 C10 C11 2.0(3) . . . . ?
C9 C10 C11 C11A -1.2(3) . . . . ?
C10 C11 C11A C7A -0.8(3) . . . . ?
C10 C11 C11A C11B -179.07(16) . . . . ?
C8 C7A C11A C11 1.9(2) . . . . ?
C7 C7A C11A C11 -177.05(14) . . . . ?
C8 C7A C11A C11B -179.75(14) . . . . ?
C7 C7A C11A C11B 1.3(2) . . . . ?
C2 C1 C11B C11C -0.2(3) . . . . ?
C2 C1 C11B C11A 179.77(15) . . . . ?
C11 C11A C11B C1 -5.3(3) . . . . ?
C7A C11A C11B C1 176.40(14) . . . . ?
C11 C11A C11B C11C 174.66(15) . . . . ?
C7A C11A C11B C11C -3.6(2) . . . . ?
C3 C3AD C11C C11B -19.8(6) . . . . ?
C4D C3AD C11C C11B 164.6(3) . . . . ?
C3 C3AD C11C C6A 167.7(3) . . . . ?
C4D C3AD C11C C6A -7.9(6) . . . . ?
C3 C3AD C11C C3A 68(2) . . . . ?
C4D C3AD C11C C3A -108(3) . . . . ?
C1 C11B C11C C3AD 11.2(4) . . . . ?
C11A C11B C11C C3AD -168.8(3) . . . . ?
C1 C11B C11C C6A -176.53(15) . . . . ?
C11A C11B C11C C6A 3.5(2) . . . . ?
C1 C11B C11C C3A -6.2(4) . . . . ?
C11A C11B C11C C3A 173.8(4) . . . . ?
C7 C6A C11C C3AD 171.5(3) . . . . ?
C6 C6A C11C C3AD -11.9(4) . . . . ?
C7 C6A C11C C11B -1.0(3) . . . . ?
C6 C6A C11C C11B 175.66(15) . . . . ?
C7 C6A C11C C3A -171.2(4) . . . . ?
C6 C6A C11C C3A 5.5(4) . . . . ?
C3 C3A C11C C3AD -87(3) . . . . ?
C4 C3A C11C C3AD 82(3) . . . . ?
C3 C3A C11C C11B 14.5(8) . . . . ?
C4 C3A C11C C11B -176.9(4) . . . . ?
C3 C3A C11C C6A -175.1(4) . . . . ?
C4 C3A C11C C6A -6.4(7) . . . . ?
C5D C6 N1 C12 -5.3(5) . . . . ?
C6A C6 N1 C12 -178.46(13) . . . . ?
C5 C6 N1 C12 11.1(6) . . . . ?
C5D C6 N1 B1 164.4(4) . . . . ?
C6A C6 N1 B1 -8.8(2) . . . . ?
C5 C6 N1 B1 -179.2(5) . . . . ?
O1 B1 N1 C6 9.0(2) . . . . ?
O21 B1 N1 C6 126.69(14) . . . . ?
N21 B1 N1 C6 -112.41(16) . . . . ?
O1 B1 N1 C12 178.84(12) . . . . ?
O21 B1 N1 C12 -63.50(18) . . . . ?
N21 B1 N1 C12 57.40(16) . . . . ?
C6 N1 C12 C13 -69.94(18) . . . . ?
B1 N1 C12 C13 119.69(15) . . . . ?
N1 C12 C13 C18 -45.7(2) . . . . ?
N1 C12 C13 C14 133.62(19) . . . . ?
C18 C13 C14 C15 0.0(3) . . . . ?
C12 C13 C14 C15 -179.3(2) . . . . ?
C13 C14 C15 C16 -0.4(4) . . . . ?
C14 C15 C16 C17 0.5(4) . . . . ?
C15 C16 C17 C18 -0.2(3) . . . . ?
C14 C13 C18 C17 0.3(3) . . . . ?
C12 C13 C18 C17 179.60(15) . . . . ?
C16 C17 C18 C13 -0.2(3) . . . . ?
O1 B1 O21 C27 -119.09(15) . . . . ?
N1 B1 O21 C27 119.67(15) . . . . ?
N21 B1 O21 C27 -1.9(2) . . . . ?
C31B C21 C22 C23 0.0(3) . . . . ?
C21 C22 C23 C23A 2.7(3) . . . . ?
C21 C22 C23 C23D -13.3(6) . . . . ?
C22 C23 C23A C24 -179.73(18) . . . . ?
C23D C23 C23A C24 -98.6(19) . . . . ?
C22 C23 C23A C31C -4.9(3) . . . . ?
C23D C23 C23A C31C 76.2(19) . . . . ?
C23 C23A C24 C25 177.3(3) . . . . ?
C31C C23A C24 C25 2.4(4) . . . . ?
C23A C24 C25 C26 -0.8(5) . . . . ?
C23A C23 C23D C31C -79.3(18) . . . . ?
C22 C23 C23D C31C 27.4(11) . . . . ?
C23A C23 C23D C24D 92(2) . . . . ?
C22 C23 C23D C24D -161.5(7) . . . . ?
C31C C23D C24D C25D 25.1(17) . . . . ?
C23 C23D C24D C25D -145.1(12) . . . . ?
C31C C23D C24D C24D -98.1(14) . . . 3_566 ?
C23 C23D C24D C24D 91.7(13) . . . 3_566 ?
C23D C24D C25D C26 -24(2) . . . . ?
C24D C24D C25D C26 100.0(16) 3_566 . . . ?
C24D C25D C26 N21 -160.5(10) . . . . ?
C24D C25D C26 C26A 5(2) . . . . ?
C24D C25D C26 C25 75(3) . . . . ?
C24 C25 C26 C25D -119(4) . . . . ?
C24 C25 C26 N21 177.4(2) . . . . ?
C24 C25 C26 C26A -0.5(4) . . . . ?
C25D C26 C26A C27 -163.7(11) . . . . ?
N21 C26 C26A C27 1.9(2) . . . . ?
C25 C26 C26A C27 179.9(2) . . . . ?
C25D C26 C26A C31C 16.4(11) . . . . ?
N21 C26 C26A C31C -177.97(14) . . . . ?
C25 C26 C26A C31C 0.0(3) . . . . ?
B1 O21 C27 C26A -1.2(2) . . . . ?
B1 O21 C27 C27A 179.47(13) . . . . ?
C31C C26A C27 O21 -178.71(13) . . . . ?
C26 C26A C27 O21 1.5(2) . . . . ?
C31C C26A C27 C27A 0.6(2) . . . . ?
C26 C26A C27 C27A -179.25(13) . . . . ?
O21 C27 C27A C28 0.1(2) . . . . ?
C26A C27 C27A C28 -179.23(14) . . . . ?
O21 C27 C27A C31A 178.63(13) . . . . ?
C26A C27 C27A C31A -0.7(2) . . . . ?
C31A C27A C28 C29 -0.3(2) . . . . ?
C27 C27A C28 C29 178.18(15) . . . . ?
C27A C28 C29 C30 -0.5(3) . . . . ?
C28 C29 C30 C31 1.3(3) . . . . ?
C29 C30 C31 C31A -1.2(3) . . . . ?
C30 C31 C31A C27A 0.3(3) . . . . ?
C30 C31 C31A C31B -178.52(18) . . . . ?
C28 C27A C31A C31 0.5(2) . . . . ?
C27 C27A C31A C31 -178.06(15) . . . . ?
C28 C27A C31A C31B 179.31(15) . . . . ?
C27 C27A C31A C31B 0.8(2) . . . . ?
C22 C21 C31B C31C -0.3(3) . . . . ?
C22 C21 C31B C31A 179.50(16) . . . . ?
C31 C31A C31B C21 -1.8(3) . . . . ?
C27A C31A C31B C21 179.43(15) . . . . ?
C31 C31A C31B C31C 178.03(16) . . . . ?
C27A C31A C31B C31C -0.7(2) . . . . ?
C24D C23D C31C C31B 159.7(7) . . . . ?
C23 C23D C31C C31B -29.3(12) . . . . ?
C24D C23D C31C C23A -115(3) . . . . ?
C23 C23D C31C C23A 56(2) . . . . ?
C24D C23D C31C C26A -4.7(13) . . . . ?
C23 C23D C31C C26A 166.4(6) . . . . ?
C21 C31B C31C C23D 17.0(7) . . . . ?
C31A C31B C31C C23D -162.8(7) . . . . ?
C21 C31B C31C C23A -1.9(3) . . . . ?
C31A C31B C31C C23A 178.30(17) . . . . ?
C21 C31B C31C C26A -179.54(15) . . . . ?
C31A C31B C31C C26A 0.6(2) . . . . ?
C23 C23A C31C C23D -100(3) . . . . ?
C24 C23A C31C C23D 75(2) . . . . ?
C23 C23A C31C C31B 4.5(3) . . . . ?
C24 C23A C31C C31B 179.53(16) . . . . ?
C23 C23A C31C C26A -177.83(18) . . . . ?
C24 C23A C31C C26A -2.8(3) . . . . ?
C27 C26A C31C C23D 164.1(6) . . . . ?
C26 C26A C31C C23D -16.1(7) . . . . ?
C27 C26A C31C C31B -0.6(2) . . . . ?
C26 C26A C31C C31B 179.27(14) . . . . ?
C27 C26A C31C C23A -178.21(17) . . . . ?
C26 C26A C31C C23A 1.6(3) . . . . ?
C25D C26 N21 C32 -13.1(11) . . . . ?
C26A C26 N21 C32 -179.79(13) . . . . ?
C25 C26 N21 C32 2.3(3) . . . . ?
C25D C26 N21 B1 161.3(10) . . . . ?
C26A C26 N21 B1 -5.4(2) . . . . ?
C25 C26 N21 B1 176.7(2) . . . . ?
O1 B1 N21 C26 121.17(15) . . . . ?
O21 B1 N21 C26 5.3(2) . . . . ?
N1 B1 N21 C26 -115.25(16) . . . . ?
O1 B1 N21 C32 -64.25(17) . . . . ?
O21 B1 N21 C32 179.85(12) . . . . ?
N1 B1 N21 C32 59.32(15) . . . . ?
C26 N21 C32 C33 -66.32(19) . . . . ?
B1 N21 C32 C33 118.84(15) . . . . ?
N21 C32 C33 C38 -45.9(2) . . . . ?
N21 C32 C33 C34 133.67(19) . . . . ?
C38 C33 C34 C35 0.6(3) . . . . ?
C32 C33 C34 C35 -179.0(2) . . . . ?
C33 C34 C35 C36 -0.3(4) . . . . ?
C34 C35 C36 C37 0.1(4) . . . . ?
C35 C36 C37 C38 -0.1(3) . . . . ?
C34 C33 C38 C37 -0.7(3) . . . . ?
C32 C33 C38 C37 178.91(15) . . . . ?
C36 C37 C38 C33 0.4(3) . . . . ?
